data_4085634
loop_
_publ_author_name
'Espina, Manuela'
'Rivilla, Ivan'
'Conde, Ana'
'D\'iaz-Requejo, M. Mar'
'P\'erez, Pedro J.'
'\'Alvarez, Eleuterio'
'Fern\'andez, Rosario'
'Lassaletta, Jos\'e M.'

_publ_section_title
;
 Chiral, Sterically Demanding N-Heterocyclic Carbenes Fused into a
 Heterobiaryl Skeleton: Design, Synthesis, and Structural Analysis
;
_journal_name_full Organometallics
_journal_page_first 150320082744001
_journal_paper_doi 10.1021/acs.organomet.5b00046
_journal_year 2015
_chemical_absolute_configuration rmad
_chemical_formula_moiety 'C29 H25 F N3, Cl, H2 O'
_chemical_formula_sum 'C29 H27 Cl F N3 O'
_chemical_formula_weight 487.99
_chemical_name_systematic
; 
 ? 
;
_space_group_IT_number 146
_symmetry_cell_setting trigonal
_symmetry_space_group_name_Hall 'R 3'
_symmetry_space_group_name_H-M 'R 3 :H'
_atom_sites_solution_hydrogens geom
_atom_sites_solution_primary direct
_atom_sites_solution_secondary difmap
_audit_creation_method SHELXL-97
_cell_angle_alpha 90.00
_cell_angle_beta 90.00
_cell_angle_gamma 120.00
_cell_formula_units_Z 18
_cell_length_a 32.2621(10)
_cell_length_b 32.2621(10)
_cell_length_c 12.7055(8)
_cell_measurement_reflns_used 4366
_cell_measurement_temperature 173(2)
_cell_measurement_theta_max 20.62
_cell_measurement_theta_min 2.19
_cell_volume 11452.7(9)
_computing_cell_refinement 'APEX2 Software Suite (Bruker, 2007)'
_computing_data_collection 'APEX2 Software Suite (Bruker, 2007)'
_computing_data_reduction 'APEX2 Software Suite (Bruker, 2007)'
_computing_molecular_graphics 'SHELXTL (Sheldrick, 2008)'
_computing_publication_material 'SHELXTL and publCIF (Westrip, 2010)'
_computing_structure_refinement 'SHELXL97 (Sheldrick, 2008)'
_computing_structure_solution 'SIR2002 (Burla et al., 2003)'
_diffrn_ambient_temperature 173(2)
_diffrn_detector_area_resol_mean 8.26
_diffrn_measured_fraction_theta_full 1.000
_diffrn_measured_fraction_theta_max 1.000
_diffrn_measurement_device_type
;
 Bruker-Nonius X8kappa APEX II CCD area detector
;
_diffrn_measurement_method 'phi and omega scans with narrow frames'
_diffrn_radiation_monochromator graphite
_diffrn_radiation_source 'fine-focus sealed tube'
_diffrn_radiation_type MoK\a
_diffrn_radiation_wavelength 0.71073
_diffrn_reflns_av_R_equivalents 0.0741
_diffrn_reflns_av_sigmaI/netI 0.0800
_diffrn_reflns_limit_h_max 38
_diffrn_reflns_limit_h_min -35
_diffrn_reflns_limit_k_max 38
_diffrn_reflns_limit_k_min -38
_diffrn_reflns_limit_l_max 15
_diffrn_reflns_limit_l_min -13
_diffrn_reflns_number 43035
_diffrn_reflns_theta_full 25.24
_diffrn_reflns_theta_max 25.24
_diffrn_reflns_theta_min 1.26
_diffrn_standards_decay_% 0
_exptl_absorpt_coefficient_mu 0.184
_exptl_absorpt_correction_T_max 0.9818
_exptl_absorpt_correction_T_min 0.9666
_exptl_absorpt_correction_type multi-scan
_exptl_absorpt_process_details
;
program SADABS, Bruker (2001).
;
_exptl_crystal_colour colourless
_exptl_crystal_density_diffrn 1.274
_exptl_crystal_density_method 'not measured'
_exptl_crystal_description needle
_exptl_crystal_F_000 4608
_exptl_crystal_size_max 0.50
_exptl_crystal_size_mid 0.15
_exptl_crystal_size_min 0.10
_platon_squeeze_details
;
;
_refine_diff_density_max 0.905
_refine_diff_density_min -0.456
_refine_diff_density_rms 0.056
_refine_ls_abs_structure_details 'Flack H D (1983), Acta Cryst. A39, 876-881'
_refine_ls_abs_structure_Flack 0.07(8)
_refine_ls_extinction_method none
_refine_ls_goodness_of_fit_ref 1.071
_refine_ls_hydrogen_treatment constr
_refine_ls_matrix_type fullcycle
_refine_ls_number_parameters 631
_refine_ls_number_reflns 8428
_refine_ls_number_restraints 36
_refine_ls_restrained_S_all 1.112
_refine_ls_R_factor_all 0.0942
_refine_ls_R_factor_gt 0.0697
_refine_ls_shift/su_max 0.003
_refine_ls_shift/su_mean 0.000
_refine_ls_structure_factor_coef Fsqd
_refine_ls_weighting_details 'calc w=1/[\s^2^(Fo^2^)+(0.0961P)^2^+17.2734P] where P=(Fo^2^+2Fc^2^)/3'
_refine_ls_weighting_scheme calc
_refine_ls_wR_factor_gt 0.1875
_refine_ls_wR_factor_ref 0.2031
_reflns_number_gt 6196
_reflns_number_total 8428
_reflns_threshold_expression >2sigma(I)
_cod_data_source_file om5b00046_si_001.cif
_cod_data_source_block 7b
_cod_depositor_comments
;
The following automatic conversions were performed:

'_symmetry_cell_setting' value 'Trigonal' changed to 'trigonal'
according to
/usr/data/users/saulius/crontab/automatic-downloads/rss-feeds/ACS/lib/dictionaries/cif_core.dic
dictionary named 'cif_core.dic' version 2.4.2 from 2011-04-26.

Automatic conversion script
Id: cif_fix_values 3105 2015-03-04 15:46:00Z robertas 
;
_cod_original_sg_symbol_H-M 'R 3'
_cod_database_code 4085634

loop_
_symmetry_equiv_pos_as_xyz
'x, y, z'
'-y, x-y, z'
'-x+y, -x, z'
'x+2/3, y+1/3, z+1/3'
'-y+2/3, x-y+1/3, z+1/3'
'-x+y+2/3, -x+1/3, z+1/3'
'x+1/3, y+2/3, z+2/3'
'-y+1/3, x-y+2/3, z+2/3'
'-x+y+1/3, -x+2/3, z+2/3'

loop_
_atom_site_label
_atom_site_type_symbol
_atom_site_fract_x
_atom_site_fract_y
_atom_site_fract_z
_atom_site_U_iso_or_equiv
_atom_site_adp_type
_atom_site_occupancy
_atom_site_symmetry_multiplicity
_atom_site_calc_flag
_atom_site_refinement_flags
F1 F 0.13739(17) 0.12993(16) 0.6441(3) 0.0959(13) Uani 1 1 d U
N1 N 0.13910(13) 0.25829(13) 0.2548(3) 0.0396(9) Uani 1 1 d U
N2 N 0.17527(16) 0.25743(16) 0.1143(4) 0.0647(14) Uani 1 1 d U
N3 N 0.19494(17) 0.24585(19) 0.0301(4) 0.0768(11) Uani 1 1 d DU
C1 C 0.16593(18) 0.24082(19) 0.2123(4) 0.0518(12) Uani 1 1 d U
H1 H 0.1762 0.2210 0.2450 0.062 Uiso 1 1 d R
C2 C 0.1552(2) 0.2845(2) 0.0907(5) 0.0608(14) Uani 1 1 d U
H2 H 0.1566 0.2996 0.0256 0.073 Uiso 1 1 d R
C3 C 0.13270(17) 0.28598(17) 0.1810(4) 0.0438(11) Uani 1 1 d U
C4 C 0.10717(19) 0.3096(2) 0.2069(4) 0.0514(12) Uani 1 1 d U
H4 H 0.1028 0.3291 0.1570 0.062 Uiso 1 1 d R
C5 C 0.08921(18) 0.3047(2) 0.3062(4) 0.0502(12) Uani 1 1 d U
H5 H 0.0726 0.3208 0.3264 0.060 Uiso 1 1 d R
C6 C 0.09590(17) 0.27500(19) 0.3786(4) 0.0459(11) Uani 1 1 d U
H6 H 0.0829 0.2719 0.4471 0.055 Uiso 1 1 d R
C7 C 0.11880(15) 0.25098(17) 0.3582(4) 0.0388(10) Uani 1 1 d U
C8 C 0.24654(18) 0.2641(2) 0.0299(5) 0.0735(12) Uani 1 1 d DU
H8 H 0.2590 0.2492 0.0804 0.088 Uiso 1 1 d R
C9 C 0.2489(2) 0.2475(2) -0.0800(5) 0.0747(19) Uani 1 1 d U
H9A H 0.2474 0.2692 -0.1330 0.090 Uiso 1 1 d R
H9B H 0.2787 0.2463 -0.0907 0.090 Uiso 1 1 d R
C10 C 0.2056(2) 0.1985(2) -0.0889(5) 0.0657(16) Uani 1 1 d U
H10A H 0.2130 0.1739 -0.0633 0.079 Uiso 1 1 d R
H10B H 0.1941 0.1909 -0.1624 0.079 Uiso 1 1 d R
C11 C 0.16802(16) 0.20071(15) -0.0181(4) 0.0436(11) Uani 1 1 d U
H11 H 0.1462 0.2069 -0.0630 0.052 Uiso 1 1 d R
C12 C 0.27435(17) 0.31864(18) 0.0467(4) 0.0529(12) Uani 1 1 d U
C13 C 0.30740(19) 0.3358(2) 0.1239(5) 0.0630(14) Uani 1 1 d U
H13 H 0.3115 0.3134 0.1649 0.076 Uiso 1 1 d R
C14 C 0.33411(16) 0.3825(2) 0.1469(5) 0.0660(16) Uani 1 1 d U
H14 H 0.3565 0.3931 0.2031 0.079 Uiso 1 1 d R
C15 C 0.3288(2) 0.41463(19) 0.0873(5) 0.0671(16) Uani 1 1 d U
H15 H 0.3480 0.4480 0.1004 0.081 Uiso 1 1 d R
C16 C 0.2934(2) 0.3973(2) 0.0046(5) 0.0702(16) Uani 1 1 d U
H16 H 0.2885 0.4190 -0.0369 0.084 Uiso 1 1 d R
C17 C 0.26769(18) 0.3491(2) -0.0124(4) 0.0606(14) Uani 1 1 d U
H17 H 0.2447 0.3371 -0.0675 0.073 Uiso 1 1 d R
C18 C 0.13823(17) 0.15781(16) 0.0493(4) 0.0419(10) Uani 1 1 d U
C19 C 0.08949(18) 0.13877(19) 0.0516(5) 0.0570(13) Uani 1 1 d U
H19 H 0.0753 0.1528 0.0097 0.068 Uiso 1 1 d R
C20 C 0.0607(3) 0.0993(2) 0.1135(6) 0.088(2) Uani 1 1 d U
H20 H 0.0270 0.0864 0.1144 0.106 Uiso 1 1 d R
C21 C 0.0813(4) 0.0799(3) 0.1741(6) 0.110(3) Uani 1 1 d U
H21 H 0.0614 0.0532 0.2170 0.132 Uiso 1 1 d R
C22 C 0.1286(4) 0.0977(3) 0.1725(5) 0.097(2) Uani 1 1 d U
H22 H 0.1418 0.0826 0.2139 0.116 Uiso 1 1 d R
C23 C 0.1579(2) 0.1369(2) 0.1126(4) 0.0664(15) Uani 1 1 d U
H23 H 0.1916 0.1499 0.1147 0.080 Uiso 1 1 d R
C24 C 0.12400(16) 0.21814(18) 0.4322(4) 0.0408(10) Uani 1 1 d U
C25 C 0.11646(19) 0.1740(2) 0.4008(4) 0.0527(12) Uani 1 1 d U
H25 H 0.1076 0.1638 0.3301 0.063 Uiso 1 1 d R
C26 C 0.1211(2) 0.1443(2) 0.4704(5) 0.0670(15) Uani 1 1 d U
H26 H 0.1171 0.1143 0.4485 0.080 Uiso 1 1 d R
C27 C 0.1322(2) 0.1590(2) 0.5710(5) 0.0681(15) Uani 1 1 d U
C28 C 0.1411(2) 0.2033(2) 0.6076(5) 0.0677(15) Uani 1 1 d U
H28 H 0.1496 0.2127 0.6788 0.081 Uiso 1 1 d R
C29 C 0.1366(2) 0.2324(2) 0.5359(4) 0.0515(12) Uani 1 1 d U
H29 H 0.1417 0.2627 0.5581 0.062 Uiso 1 1 d R
Cl1 Cl 0.21992(5) 0.32064(6) 0.70713(11) 0.0733(5) Uani 1 1 d .
F2 F 0.1948(2) 0.53479(16) -0.0043(3) 0.1065(15) Uani 1 1 d U
N4 N 0.19430(13) 0.40848(13) 0.3849(3) 0.0398(9) Uani 1 1 d U
N5 N 0.15824(14) 0.41000(13) 0.5286(4) 0.0485(11) Uani 1 1 d U
N6 N 0.1320(2) 0.4247(2) 0.5899(5) 0.0867(15) Uani 1 1 d U
C30 C 0.16654(16) 0.42432(16) 0.4282(4) 0.0434(11) Uani 1 1 d U
H30 H 0.1551 0.4426 0.3928 0.052 Uiso 1 1 d R
C31 C 0.17943(17) 0.38342(17) 0.5517(4) 0.0441(11) Uani 1 1 d U
H31 H 0.1789 0.3693 0.6178 0.053 Uiso 1 1 d R
C32 C 0.20113(17) 0.38081(18) 0.4625(4) 0.0447(11) Uani 1 1 d U
C33 C 0.22618(19) 0.3569(2) 0.4356(5) 0.0562(13) Uani 1 1 d U
H33 H 0.2315 0.3385 0.4864 0.067 Uiso 1 1 d R
C34 C 0.2422(2) 0.3613(3) 0.3364(5) 0.0683(16) Uani 1 1 d U
H34 H 0.2582 0.3446 0.3165 0.082 Uiso 1 1 d R
C35 C 0.2372(2) 0.3911(2) 0.2610(5) 0.0603(14) Uani 1 1 d U
H35 H 0.2496 0.3934 0.1921 0.072 Uiso 1 1 d R
C36 C 0.21371(16) 0.41543(19) 0.2840(4) 0.0455(11) Uani 1 1 d U
C37 C 0.10352(15) 0.38886(16) 0.6747(4) 0.0414(10) Uani 1 1 d U
H37 H 0.1226 0.3814 0.7253 0.050 Uiso 1 1 d R
C38 C 0.0854(2) 0.41854(19) 0.7327(4) 0.0519(12) Uani 1 1 d U
H38A H 0.0530 0.4103 0.7083 0.062 Uiso 1 1 d R
H38B H 0.0844 0.4132 0.8097 0.062 Uiso 1 1 d R
C39 C 0.1220(2) 0.4700(2) 0.7078(5) 0.0729(18) Uani 1 1 d U
H39A H 0.1499 0.4825 0.7557 0.087 Uiso 1 1 d R
H39B H 0.1074 0.4905 0.7138 0.087 Uiso 1 1 d R
C40 C 0.13614(17) 0.46860(17) 0.5935(4) 0.0480(11) Uani 1 1 d U
H40 H 0.1101 0.4647 0.5447 0.058 Uiso 1 1 d R
C41 C 0.06650(16) 0.34331(18) 0.6254(4) 0.0445(11) Uani 1 1 d U
C42 C 0.03572(17) 0.3413(2) 0.5456(4) 0.0583(13) Uani 1 1 d U
H42 H 0.0370 0.3699 0.5226 0.070 Uiso 1 1 d R
C43 C 0.0030(2) 0.2983(3) 0.5026(5) 0.0797(18) Uani 1 1 d U
H43 H -0.0174 0.2977 0.4478 0.096 Uiso 1 1 d R
C44 C -0.0003(2) 0.2552(3) 0.5373(6) 0.0782(18) Uani 1 1 d U
H44 H -0.0229 0.2257 0.5060 0.094 Uiso 1 1 d R
C45 C 0.02888(17) 0.2574(2) 0.6158(4) 0.0589(14) Uani 1 1 d U
H45 H 0.0262 0.2285 0.6410 0.071 Uiso 1 1 d R
C46 C 0.06249(17) 0.30019(17) 0.6596(4) 0.0442(11) Uani 1 1 d U
H46 H 0.0833 0.3006 0.7131 0.053 Uiso 1 1 d R
C47 C 0.18356(16) 0.50997(16) 0.5573(4) 0.0445(11) Uani 1 1 d U
C48 C 0.18285(18) 0.54219(18) 0.4845(4) 0.0515(12) Uani 1 1 d U
H48 H 0.1532 0.5375 0.4583 0.062 Uiso 1 1 d R
C49 C 0.2260(2) 0.58182(19) 0.4511(4) 0.0603(14) Uani 1 1 d U
H49 H 0.2258 0.6041 0.4026 0.072 Uiso 1 1 d R
C50 C 0.26791(19) 0.5873(2) 0.4892(5) 0.0710(17) Uani 1 1 d U
H50 H 0.2971 0.6141 0.4667 0.085 Uiso 1 1 d R
C51 C 0.2690(2) 0.5557(2) 0.5577(5) 0.0746(17) Uani 1 1 d U
H51 H 0.2987 0.5599 0.5825 0.090 Uiso 1 1 d R
C52 C 0.22800(19) 0.5185(2) 0.5910(4) 0.0584(13) Uani 1 1 d U
H52 H 0.2292 0.4970 0.6401 0.070 Uiso 1 1 d R
C53 C 0.20777(19) 0.4464(2) 0.2107(5) 0.0546(12) Uani 1 1 d U
C54 C 0.2142(2) 0.4919(2) 0.2416(5) 0.0596(14) Uani 1 1 d U
H54 H 0.2219 0.5023 0.3125 0.072 Uiso 1 1 d R
C55 C 0.2094(2) 0.5204(2) 0.1681(5) 0.0729(16) Uani 1 1 d U
H55 H 0.2135 0.5506 0.1887 0.087 Uiso 1 1 d R
C56 C 0.1989(2) 0.5060(2) 0.0647(5) 0.0701(16) Uani 1 1 d U
C57 C 0.1942(2) 0.4639(2) 0.0339(5) 0.0612(14) Uani 1 1 d U
H57 H 0.1880 0.4547 -0.0380 0.073 Uiso 1 1 d R
C58 C 0.19804(19) 0.4345(2) 0.1057(4) 0.0530(12) Uani 1 1 d U
H58 H 0.1935 0.4044 0.0830 0.064 Uiso 1 1 d R
Cl2 Cl 0.11041(5) 0.34336(5) 0.93791(10) 0.0595(4) Uani 1 1 d .
O1 O 0.21011(15) 0.40363(16) 0.8160(4) 0.0860(15) Uani 1 1 d .
H1O1 H 0.2060 0.3795 0.7809 0.103 Uiso 1 1 d R
H2O1 H 0.1880 0.3971 0.8606 0.103 Uiso 1 1 d R
O2 O 0.12315(15) 0.26068(14) 0.8289(3) 0.0668(11) Uani 1 1 d .
H1O2 H 0.1535 0.2759 0.8231 0.080 Uiso 1 1 d R
H2O2 H 0.1114 0.2784 0.8446 0.080 Uiso 1 1 d R

loop_
_atom_site_aniso_label
_atom_site_aniso_U_11
_atom_site_aniso_U_22
_atom_site_aniso_U_33
_atom_site_aniso_U_23
_atom_site_aniso_U_13
_atom_site_aniso_U_12
F1 0.133(4) 0.100(3) 0.085(3) 0.036(2) 0.015(2) 0.081(3)
N1 0.0272(18) 0.044(2) 0.039(2) -0.0047(16) 0.0070(15) 0.0111(16)
N2 0.055(3) 0.050(3) 0.055(3) -0.020(2) 0.030(2) 0.001(2)
N3 0.0728(16) 0.0740(17) 0.0765(18) -0.0121(14) 0.0137(14) 0.0314(13)
C1 0.044(3) 0.048(3) 0.053(3) -0.012(2) 0.013(2) 0.015(2)
C2 0.060(3) 0.048(3) 0.046(3) -0.007(2) 0.015(2) 0.005(3)
C3 0.042(3) 0.041(3) 0.033(2) -0.0095(19) 0.0023(19) 0.009(2)
C4 0.049(3) 0.055(3) 0.047(3) 0.002(2) -0.003(2) 0.023(2)
C5 0.045(3) 0.067(3) 0.044(3) -0.003(2) -0.001(2) 0.032(3)
C6 0.043(3) 0.062(3) 0.034(3) -0.006(2) 0.005(2) 0.027(2)
C7 0.030(2) 0.049(3) 0.029(2) -0.0052(18) 0.0030(17) 0.014(2)
C8 0.0723(16) 0.0719(17) 0.0743(18) -0.0034(14) 0.0041(14) 0.0346(14)
C9 0.068(4) 0.062(3) 0.080(4) -0.014(3) 0.035(3) 0.022(3)
C10 0.066(4) 0.065(3) 0.063(4) -0.016(3) 0.020(3) 0.031(3)
C11 0.039(2) 0.039(2) 0.049(3) -0.0080(19) 0.009(2) 0.016(2)
C12 0.039(3) 0.050(3) 0.063(3) -0.008(2) 0.014(2) 0.017(2)
C13 0.046(3) 0.067(3) 0.080(4) 0.015(3) 0.016(3) 0.032(3)
C14 0.021(2) 0.090(4) 0.058(4) -0.002(3) -0.004(2) 0.006(3)
C15 0.062(4) 0.039(3) 0.067(4) -0.010(2) 0.037(3) 0.000(3)
C16 0.083(4) 0.082(4) 0.069(4) 0.039(3) 0.034(3) 0.059(4)
C17 0.041(3) 0.081(4) 0.048(3) -0.003(3) 0.002(2) 0.023(3)
C18 0.050(3) 0.044(2) 0.039(3) -0.0097(19) -0.004(2) 0.029(2)
C19 0.045(3) 0.054(3) 0.067(4) 0.001(2) 0.000(2) 0.021(2)
C20 0.082(4) 0.061(4) 0.088(5) 0.000(3) 0.039(4) 0.010(3)
C21 0.175(7) 0.066(5) 0.076(5) 0.014(4) 0.037(6) 0.050(5)
C22 0.196(7) 0.088(5) 0.055(4) -0.001(3) -0.010(5) 0.107(6)
C23 0.094(4) 0.090(4) 0.053(3) -0.017(3) -0.016(3) 0.074(4)
C24 0.035(2) 0.048(3) 0.032(2) -0.0004(19) 0.0059(18) 0.016(2)
C25 0.047(3) 0.052(3) 0.054(3) 0.000(2) 0.005(2) 0.021(2)
C26 0.076(4) 0.050(3) 0.072(4) 0.008(3) 0.026(3) 0.029(3)
C27 0.081(4) 0.073(4) 0.057(3) 0.027(3) 0.020(3) 0.044(3)
C28 0.082(4) 0.080(4) 0.049(3) 0.001(3) -0.003(3) 0.047(4)
C29 0.058(3) 0.058(3) 0.037(3) -0.001(2) -0.001(2) 0.029(3)
Cl1 0.0592(9) 0.0944(12) 0.0544(9) -0.0134(7) -0.0002(7) 0.0295(8)
F2 0.177(5) 0.090(3) 0.079(3) 0.025(2) 0.044(3) 0.087(3)
N4 0.0323(19) 0.044(2) 0.042(2) -0.0189(16) -0.0070(15) 0.0181(17)
N5 0.043(2) 0.0250(19) 0.071(3) -0.0046(17) 0.027(2) 0.0129(17)
N6 0.092(2) 0.076(2) 0.094(2) 0.0009(16) 0.0599(17) 0.0431(16)
C30 0.031(2) 0.029(2) 0.063(3) -0.006(2) 0.016(2) 0.0093(19)
C31 0.035(2) 0.035(2) 0.052(3) -0.012(2) 0.007(2) 0.010(2)
C32 0.035(2) 0.055(3) 0.044(3) -0.011(2) -0.009(2) 0.023(2)
C33 0.046(3) 0.088(4) 0.051(3) -0.012(3) -0.004(2) 0.046(3)
C34 0.070(4) 0.106(5) 0.061(4) -0.012(3) 0.003(3) 0.069(4)
C35 0.059(3) 0.092(4) 0.049(3) -0.015(3) 0.000(2) 0.053(3)
C36 0.034(2) 0.063(3) 0.041(3) -0.018(2) -0.0037(19) 0.025(2)
C37 0.039(2) 0.051(3) 0.042(3) 0.025(2) 0.0155(19) 0.028(2)
C38 0.052(3) 0.065(3) 0.044(3) 0.004(2) 0.017(2) 0.033(3)
C39 0.065(4) 0.063(3) 0.073(4) -0.015(3) 0.027(3) 0.019(3)
C40 0.046(3) 0.049(3) 0.055(3) 0.001(2) -0.002(2) 0.027(2)
C41 0.039(2) 0.065(3) 0.035(3) 0.018(2) 0.0160(18) 0.030(2)
C42 0.043(3) 0.089(4) 0.058(3) 0.013(3) 0.006(2) 0.045(3)
C43 0.053(3) 0.138(6) 0.064(4) -0.013(4) -0.008(3) 0.060(4)
C44 0.044(3) 0.093(4) 0.089(5) -0.018(4) 0.001(3) 0.029(3)
C45 0.040(3) 0.059(3) 0.065(4) 0.004(3) 0.020(2) 0.016(2)
C46 0.046(3) 0.050(3) 0.035(3) 0.010(2) 0.0148(19) 0.022(2)
C47 0.045(3) 0.037(2) 0.048(3) -0.0098(19) 0.006(2) 0.018(2)
C48 0.047(3) 0.054(3) 0.055(3) -0.013(2) -0.006(2) 0.025(2)
C49 0.071(4) 0.046(3) 0.052(3) 0.002(2) 0.004(3) 0.020(3)
C50 0.038(3) 0.074(4) 0.065(4) -0.004(3) 0.002(3) 0.001(3)
C51 0.048(3) 0.095(5) 0.077(5) -0.018(3) -0.022(3) 0.033(3)
C52 0.056(3) 0.073(4) 0.053(3) -0.016(3) -0.013(2) 0.037(3)
C53 0.038(3) 0.057(3) 0.064(3) -0.012(2) 0.010(2) 0.020(2)
C54 0.060(3) 0.051(3) 0.054(3) -0.010(2) 0.016(3) 0.017(3)
C55 0.083(4) 0.051(3) 0.077(4) -0.006(3) 0.023(3) 0.028(3)
C56 0.086(4) 0.057(3) 0.071(4) 0.008(3) 0.020(3) 0.039(3)
C57 0.079(4) 0.067(3) 0.045(3) 0.000(2) 0.015(3) 0.042(3)
C58 0.054(3) 0.055(3) 0.051(3) -0.003(2) 0.011(2) 0.029(3)
Cl2 0.0661(9) 0.0649(8) 0.0398(7) 0.0086(6) 0.0056(6) 0.0270(7)
O1 0.061(3) 0.068(3) 0.089(4) -0.015(2) 0.011(2) 0.002(2)
O2 0.070(3) 0.054(2) 0.068(3) 0.0013(19) 0.005(2) 0.025(2)

loop_
_atom_type_symbol
_atom_type_description
_atom_type_scat_dispersion_real
_atom_type_scat_dispersion_imag
_atom_type_scat_source
C C 0.0033 0.0016 'International Tables Vol C Tables 4.2.6.8 and 6.1.1.4'
H H 0.0000 0.0000 'International Tables Vol C Tables 4.2.6.8 and 6.1.1.4'
N N 0.0061 0.0033 'International Tables Vol C Tables 4.2.6.8 and 6.1.1.4'
O O 0.0106 0.0060 'International Tables Vol C Tables 4.2.6.8 and 6.1.1.4'
F F 0.0171 0.0103 'International Tables Vol C Tables 4.2.6.8 and 6.1.1.4'
Cl Cl 0.1484 0.1585 'International Tables Vol C Tables 4.2.6.8 and 6.1.1.4'

loop_
_geom_angle_atom_site_label_1
_geom_angle_atom_site_label_2
_geom_angle_atom_site_label_3
_geom_angle
C1 N1 C3 109.3(4)
C1 N1 C7 129.0(5)
C3 N1 C7 121.7(4)
C1 N2 C2 112.5(4)
C1 N2 N3 131.0(6)
C2 N2 N3 115.7(5)
N2 N3 C11 119.0(4)
N2 N3 C8 118.3(5)
C11 N3 C8 113.9(4)
N2 C1 N1 105.6(5)
N2 C1 H1 126.6
N1 C1 H1 127.8
N2 C2 C3 105.6(5)
N2 C2 H2 127.5
C3 C2 H2 126.9
C2 C3 N1 107.0(5)
C2 C3 C4 132.5(5)
N1 C3 C4 120.5(4)
C5 C4 C3 118.7(5)
C5 C4 H4 120.1
C3 C4 H4 121.2
C4 C5 C6 118.7(5)
C4 C5 H5 120.6
C6 C5 H5 120.7
C7 C6 C5 125.4(5)
C7 C6 H6 117.4
C5 C6 H6 117.1
C6 C7 N1 114.9(4)
C6 C7 C24 125.6(4)
N1 C7 C24 119.5(4)
N3 C8 C9 96.2(5)
N3 C8 C12 110.9(5)
C9 C8 C12 115.5(5)
N3 C8 H8 117.1
C9 C8 H8 108.6
C12 C8 H8 108.5
C10 C9 C8 105.0(5)
C10 C9 H9A 110.3
C8 C9 H9A 110.3
C10 C9 H9B 111.1
C8 C9 H9B 111.2
H9A C9 H9B 108.9
C9 C10 C11 104.2(4)
C9 C10 H10A 110.5
C11 C10 H10A 110.8
C9 C10 H10B 111.5
C11 C10 H10B 110.7
H10A C10 H10B 109.0
N3 C11 C18 119.1(4)
N3 C11 C10 102.1(4)
C18 C11 C10 116.5(4)
N3 C11 H11 99.9
C18 C11 H11 108.7
C10 C11 H11 109.0
C17 C12 C13 119.5(5)
C17 C12 C8 123.1(5)
C13 C12 C8 117.3(5)
C14 C13 C12 123.4(6)
C14 C13 H13 118.5
C12 C13 H13 118.0
C13 C14 C15 118.6(5)
C13 C14 H14 120.9
C15 C14 H14 120.5
C14 C15 C16 119.1(5)
C14 C15 H15 120.4
C16 C15 H15 120.5
C17 C16 C15 117.9(5)
C17 C16 H16 121.5
C15 C16 H16 120.6
C12 C17 C16 121.3(5)
C12 C17 H17 119.6
C16 C17 H17 119.0
C19 C18 C23 118.0(5)
C19 C18 C11 119.2(4)
C23 C18 C11 122.8(5)
C18 C19 C20 121.0(6)
C18 C19 H19 119.4
C20 C19 H19 119.7
C21 C20 C19 119.2(7)
C21 C20 H20 120.5
C19 C20 H20 120.3
C22 C21 C20 120.8(8)
C22 C21 H21 120.5
C20 C21 H21 118.7
C21 C22 C23 121.3(7)
C21 C22 H22 118.7
C23 C22 H22 120.0
C22 C23 C18 119.8(7)
C22 C23 H23 120.2
C18 C23 H23 120.0
C25 C24 C29 119.2(5)
C25 C24 C7 121.9(4)
C29 C24 C7 118.9(5)
C26 C25 C24 120.9(5)
C26 C25 H25 119.4
C24 C25 H25 119.8
C27 C26 C25 118.1(6)
C27 C26 H26 120.9
C25 C26 H26 121.1
C26 C27 F1 119.9(6)
C26 C27 C28 124.1(6)
F1 C27 C28 116.0(6)
C29 C28 C27 116.5(6)
C29 C28 H28 121.9
C27 C28 H28 121.6
C28 C29 C24 121.3(5)
C28 C29 H29 119.1
C24 C29 H29 119.6
C30 N4 C36 130.0(5)
C30 N4 C32 107.3(4)
C36 N4 C32 122.7(4)
C30 N5 C31 110.1(4)
C30 N5 N6 117.7(5)
C31 N5 N6 132.1(5)
C40 N6 N5 127.9(5)
C40 N6 C37 118.7(4)
N5 N6 C37 112.2(4)
N5 C30 N4 108.3(5)
N5 C30 H30 126.4
N4 C30 H30 125.3
C32 C31 N5 107.1(5)
C32 C31 H31 126.5
N5 C31 H31 126.3
C31 C32 C33 133.7(5)
C31 C32 N4 107.1(4)
C33 C32 N4 119.2(5)
C34 C33 C32 117.7(5)
C34 C33 H33 121.6
C32 C33 H33 120.7
C33 C34 C35 122.5(5)
C33 C34 H34 118.6
C35 C34 H34 118.9
C36 C35 C34 121.7(5)
C36 C35 H35 119.1
C34 C35 H35 119.1
C35 C36 N4 115.9(5)
C35 C36 C53 124.1(5)
N4 C36 C53 119.9(4)
C41 C37 N6 109.6(4)
C41 C37 C38 116.7(4)
N6 C37 C38 98.1(4)
C41 C37 H37 108.6
N6 C37 H37 115.5
C38 C37 H37 108.3
C39 C38 C37 104.5(4)
C39 C38 H38A 111.8
C37 C38 H38A 111.1
C39 C38 H38B 109.7
C37 C38 H38B 110.8
H38A C38 H38B 108.9
C38 C39 C40 104.3(4)
C38 C39 H39A 111.7
C40 C39 H39A 111.8
C38 C39 H39B 110.2
C40 C39 H39B 110.0
H39A C39 H39B 108.7
N6 C40 C47 116.1(4)
N6 C40 C39 100.8(4)
C47 C40 C39 116.6(4)
N6 C40 H40 102.1
C47 C40 H40 109.7
C39 C40 H40 110.5
C42 C41 C46 117.9(5)
C42 C41 C37 123.5(5)
C46 C41 C37 118.7(4)
C43 C42 C41 120.6(6)
C43 C42 H42 119.9
C41 C42 H42 119.5
C42 C43 C44 120.9(6)
C42 C43 H43 119.3
C44 C43 H43 119.8
C45 C44 C43 118.1(6)
C45 C44 H44 121.8
C43 C44 H44 120.1
C44 C45 C46 122.1(6)
C44 C45 H45 118.7
C46 C45 H45 119.2
C45 C46 C41 120.4(5)
C45 C46 H46 120.1
C41 C46 H46 119.5
C52 C47 C48 117.1(5)
C52 C47 C40 124.8(5)
C48 C47 C40 118.1(4)
C47 C48 C49 119.9(5)
C47 C48 H48 120.2
C49 C48 H48 119.9
C50 C49 C48 118.6(5)
C50 C49 H49 121.0
C48 C49 H49 120.4
C51 C50 C49 121.9(6)
C51 C50 H50 119.4
C49 C50 H50 118.7
C52 C51 C50 119.5(6)
C52 C51 H51 119.9
C50 C51 H51 120.6
C51 C52 C47 123.0(6)
C51 C52 H52 118.7
C47 C52 H52 118.4
C58 C53 C54 116.4(6)
C58 C53 C36 121.4(5)
C54 C53 C36 122.1(5)
C55 C54 C53 119.6(6)
C55 C54 H54 120.4
C53 C54 H54 120.0
C54 C55 C56 121.0(6)
C54 C55 H55 119.6
C56 C55 H55 119.4
F2 C56 C57 120.8(6)
F2 C56 C55 119.1(6)
C57 C56 C55 120.0(6)
C56 C57 C58 120.2(6)
C56 C57 H57 119.7
C58 C57 H57 120.1
C57 C58 C53 122.7(5)
C57 C58 H58 118.9
C53 C58 H58 118.4
H1O1 O1 H2O1 113.3
H1O2 O2 H2O2 113.7

loop_
_geom_bond_atom_site_label_1
_geom_bond_atom_site_label_2
_geom_bond_distance
F1 C27 1.387(7)
N1 C1 1.359(7)
N1 C3 1.380(6)
N1 C7 1.433(6)
N2 C1 1.329(7)
N2 C2 1.355(8)
N2 N3 1.387(6)
N3 C11 1.409(7)
N3 C8 1.462(5)
C1 H1 0.9500
C2 C3 1.372(7)
C2 H2 0.9500
C3 C4 1.414(7)
C4 C5 1.363(7)
C4 H4 0.9500
C5 C6 1.420(8)
C5 H5 0.9500
C6 C7 1.337(7)
C6 H6 0.9500
C7 C24 1.488(7)
C8 C9 1.512(9)
C8 C12 1.539(8)
C8 H8 1.0000
C9 C10 1.501(8)
C9 H9A 0.9900
C9 H9B 0.9900
C10 C11 1.541(7)
C10 H10A 0.9900
C10 H10B 0.9900
C11 C18 1.498(7)
C11 H11 1.0000
C12 C17 1.336(8)
C12 C13 1.348(8)
C13 C14 1.342(8)
C13 H13 0.9500
C14 C15 1.363(9)
C14 H14 0.9500
C15 C16 1.443(9)
C15 H15 0.9500
C16 C17 1.366(9)
C16 H16 0.9500
C17 H17 0.9500
C18 C19 1.373(7)
C18 C23 1.391(7)
C19 C20 1.384(9)
C19 H19 0.9500
C20 C21 1.357(12)
C20 H20 0.9500
C21 C22 1.334(12)
C21 H21 0.9500
C22 C23 1.369(11)
C22 H22 0.9500
C23 H23 0.9500
C24 C25 1.379(7)
C24 C29 1.388(7)
C25 C26 1.367(8)
C25 H25 0.9500
C26 C27 1.347(9)
C26 H26 0.9500
C27 C28 1.392(9)
C28 C29 1.366(8)
C28 H28 0.9500
C29 H29 0.9500
F2 C56 1.330(7)
N4 C30 1.350(6)
N4 C36 1.395(6)
N4 C32 1.419(6)
N5 C30 1.338(7)
N5 C31 1.369(7)
N5 N6 1.396(6)
N6 C40 1.356(7)
N6 C37 1.510(7)
C30 H30 0.9500
C31 C32 1.357(7)
C31 H31 0.9500
C32 C33 1.410(7)
C33 C34 1.342(8)
C33 H33 0.9500
C34 C35 1.421(9)
C34 H34 0.9500
C35 C36 1.368(7)
C35 H35 0.9500
C36 C53 1.446(8)
C37 C41 1.491(7)
C37 C38 1.537(7)
C37 H37 1.0000
C38 C39 1.514(8)
C38 H38A 0.9900
C38 H38B 0.9900
C39 C40 1.529(7)
C39 H39A 0.9900
C39 H39B 0.9900
C40 C47 1.514(7)
C40 H40 1.0000
C41 C42 1.398(7)
C41 C46 1.400(7)
C42 C43 1.367(9)
C42 H42 0.9500
C43 C44 1.412(10)
C43 H43 0.9500
C44 C45 1.349(9)
C44 H44 0.9500
C45 C46 1.375(7)
C45 H45 0.9500
C46 H46 0.9500
C47 C52 1.385(7)
C47 C48 1.400(7)
C48 C49 1.405(7)
C48 H48 0.9500
C49 C50 1.362(8)
C49 H49 0.9500
C50 C51 1.355(9)
C50 H50 0.9500
C51 C52 1.334(9)
C51 H51 0.9500
C52 H52 0.9500
C53 C58 1.381(8)
C53 C54 1.433(8)
C54 C55 1.371(9)
C54 H54 0.9500
C55 C56 1.379(9)
C55 H55 0.9500
C56 C57 1.348(8)
C57 C58 1.367(8)
C57 H57 0.9500
C58 H58 0.9500
O1 H1O1 0.8493
O1 H2O1 0.8514
O2 H1O2 0.8505
O2 H2O2 0.8512

loop_
_geom_hbond_atom_site_label_D
_geom_hbond_atom_site_label_H
_geom_hbond_atom_site_label_A
_geom_hbond_distance_DH
_geom_hbond_distance_HA
_geom_hbond_distance_DA
_geom_hbond_angle_DHA
O2 H2O2 Cl2 0.85 2.42 3.210(4) 153.9
O2 H1O2 Cl1 0.85 2.40 3.137(4) 145.5
O1 H2O1 Cl2 0.85 2.43 3.205(5) 152.1
O1 H1O1 Cl1 0.85 2.35 3.167(5) 160.8

loop_
_geom_torsion_atom_site_label_1
_geom_torsion_atom_site_label_2
_geom_torsion_atom_site_label_3
_geom_torsion_atom_site_label_4
_geom_torsion
C1 N2 N3 C11 70.0(8)
C2 N2 N3 C11 -98.3(6)
C1 N2 N3 C8 -75.7(8)
C2 N2 N3 C8 116.1(6)
C2 N2 C1 N1 -0.7(6)
N3 N2 C1 N1 -169.3(5)
C3 N1 C1 N2 -0.4(5)
C7 N1 C1 N2 179.2(4)
C1 N2 C2 C3 1.6(6)
N3 N2 C2 C3 172.0(4)
N2 C2 C3 N1 -1.7(5)
N2 C2 C3 C4 177.5(5)
C1 N1 C3 C2 1.3(5)
C7 N1 C3 C2 -178.2(4)
C1 N1 C3 C4 -178.0(4)
C7 N1 C3 C4 2.4(6)
C2 C3 C4 C5 -178.9(5)
N1 C3 C4 C5 0.2(7)
C3 C4 C5 C6 -1.5(7)
C4 C5 C6 C7 0.2(8)
C5 C6 C7 N1 2.3(7)
C5 C6 C7 C24 -177.1(5)
C1 N1 C7 C6 176.9(5)
C3 N1 C7 C6 -3.6(6)
C1 N1 C7 C24 -3.6(7)
C3 N1 C7 C24 175.8(4)
N2 N3 C8 C9 -172.8(6)
C11 N3 C8 C9 39.9(7)
N2 N3 C8 C12 -52.6(8)
C11 N3 C8 C12 160.1(5)
N3 C8 C9 C10 -41.1(6)
C12 C8 C9 C10 -157.7(5)
C8 C9 C10 C11 31.3(7)
N2 N3 C11 C18 -38.7(8)
C8 N3 C11 C18 108.4(6)
N2 N3 C11 C10 -168.7(6)
C8 N3 C11 C10 -21.6(7)
C9 C10 C11 N3 -7.0(7)
C9 C10 C11 C18 -138.5(5)
N3 C8 C12 C17 -53.4(7)
C9 C8 C12 C17 54.6(7)
N3 C8 C12 C13 127.8(6)
C9 C8 C12 C13 -124.2(6)
C17 C12 C13 C14 1.2(9)
C8 C12 C13 C14 -180.0(5)
C12 C13 C14 C15 -2.1(9)
C13 C14 C15 C16 2.5(8)
C14 C15 C16 C17 -2.1(8)
C13 C12 C17 C16 -0.7(8)
C8 C12 C17 C16 -179.5(5)
C15 C16 C17 C12 1.2(8)
N3 C11 C18 C19 104.6(6)
C10 C11 C18 C19 -132.3(5)
N3 C11 C18 C23 -73.6(6)
C10 C11 C18 C23 49.4(7)
C23 C18 C19 C20 -1.3(8)
C11 C18 C19 C20 -179.6(5)
C18 C19 C20 C21 1.3(10)
C19 C20 C21 C22 -1.7(12)
C20 C21 C22 C23 2.2(12)
C21 C22 C23 C18 -2.1(10)
C19 C18 C23 C22 1.7(8)
C11 C18 C23 C22 179.9(5)
C6 C7 C24 C25 134.6(5)
N1 C7 C24 C25 -44.8(6)
C6 C7 C24 C29 -45.1(7)
N1 C7 C24 C29 135.5(5)
C29 C24 C25 C26 0.1(8)
C7 C24 C25 C26 -179.6(5)
C24 C25 C26 C27 1.5(9)
C25 C26 C27 F1 -179.9(5)
C25 C26 C27 C28 -2.6(10)
C26 C27 C28 C29 1.9(10)
F1 C27 C28 C29 179.3(5)
C27 C28 C29 C24 -0.1(9)
C25 C24 C29 C28 -0.8(8)
C7 C24 C29 C28 178.9(5)
C30 N5 N6 C40 -42.8(9)
C31 N5 N6 C40 135.3(6)
C30 N5 N6 C37 149.9(5)
C31 N5 N6 C37 -31.9(8)
C31 N5 C30 N4 -1.7(5)
N6 N5 C30 N4 176.9(4)
C36 N4 C30 N5 -177.7(4)
C32 N4 C30 N5 3.2(5)
C30 N5 C31 C32 -0.6(5)
N6 N5 C31 C32 -178.8(5)
N5 C31 C32 C33 -176.3(5)
N5 C31 C32 N4 2.5(5)
C30 N4 C32 C31 -3.5(5)
C36 N4 C32 C31 177.3(4)
C30 N4 C32 C33 175.4(4)
C36 N4 C32 C33 -3.8(7)
C31 C32 C33 C34 178.1(6)
N4 C32 C33 C34 -0.5(8)
C32 C33 C34 C35 3.8(9)
C33 C34 C35 C36 -3.0(10)
C34 C35 C36 N4 -1.2(8)
C34 C35 C36 C53 179.7(5)
C30 N4 C36 C35 -174.5(5)
C32 N4 C36 C35 4.5(7)
C30 N4 C36 C53 4.7(7)
C32 N4 C36 C53 -176.3(4)
C40 N6 C37 C41 126.8(6)
N5 N6 C37 C41 -64.7(6)
C40 N6 C37 C38 4.7(7)
N5 N6 C37 C38 173.2(5)
C41 C37 C38 C39 -142.0(5)
N6 C37 C38 C39 -25.2(6)
C37 C38 C39 C40 37.2(6)
N5 N6 C40 C47 -22.1(9)
C37 N6 C40 C47 144.4(5)
N5 N6 C40 C39 -149.0(7)
C37 N6 C40 C39 17.5(7)
C38 C39 C40 N6 -32.8(6)
C38 C39 C40 C47 -159.3(5)
N6 C37 C41 C42 -48.5(6)
C38 C37 C41 C42 61.8(6)
N6 C37 C41 C46 130.7(4)
C38 C37 C41 C46 -119.0(5)
C46 C41 C42 C43 -0.2(7)
C37 C41 C42 C43 179.0(5)
C41 C42 C43 C44 -0.3(9)
C42 C43 C44 C45 1.5(9)
C43 C44 C45 C46 -2.3(9)
C44 C45 C46 C41 1.8(7)
C42 C41 C46 C45 -0.5(6)
C37 C41 C46 C45 -179.8(4)
N6 C40 C47 C52 -49.3(7)
C39 C40 C47 C52 69.2(7)
N6 C40 C47 C48 130.7(5)
C39 C40 C47 C48 -110.7(6)
C52 C47 C48 C49 -1.8(7)
C40 C47 C48 C49 178.2(5)
C47 C48 C49 C50 1.4(8)
C48 C49 C50 C51 0.2(9)
C49 C50 C51 C52 -1.4(10)
C50 C51 C52 C47 1.0(10)
C48 C47 C52 C51 0.5(8)
C40 C47 C52 C51 -179.4(5)
C35 C36 C53 C58 39.6(8)
N4 C36 C53 C58 -139.5(5)
C35 C36 C53 C54 -136.9(6)
N4 C36 C53 C54 44.0(7)
C58 C53 C54 C55 1.5(8)
C36 C53 C54 C55 178.2(5)
C53 C54 C55 C56 -0.6(9)
C54 C55 C56 F2 -179.6(6)
C54 C55 C56 C57 -1.4(10)
F2 C56 C57 C58 -179.4(6)
C55 C56 C57 C58 2.4(10)
C56 C57 C58 C53 -1.4(9)
C54 C53 C58 C57 -0.5(8)
C36 C53 C58 C57 -177.3(5)

loop_
_platon_squeeze_void_nr
_platon_squeeze_void_average_x
_platon_squeeze_void_average_y
_platon_squeeze_void_average_z
_platon_squeeze_void_volume
_platon_squeeze_void_count_electrons
_platon_squeeze_void_content
1 0.000 0.000 0.001 16 1 ' '
2 0.000 0.000 0.495 131 50 ' '
3 0.333 0.667 0.161 130 50 ' '
4 0.333 0.667 0.668 16 2 ' '
5 0.667 0.333 0.828 130 50 ' '
6 0.667 0.333 0.334 16 2 ' '
